data_1546761
loop_
_publ_author_name
'Braunschweig, Holger'
'Auerhammer, Dominic'
'Arrowsmith, Merle'
'Dewhurst, Rian'
'JIMENEZ-HALLA, J. OSCAR C.'
'Kupfer, Thomas'

_publ_section_title
;
 Nucleophilic Addition and Substitution at Coordinatively Saturated Boron
 by Facile 1,2-Hydrogen Shuttling onto a Carbene Donor
;
_journal_name_full 'Chem. Sci.'
_journal_paper_doi 10.1039/C7SC03193A
_journal_year 2017
_chemical_formula_moiety 'C25 H39 B N2'
_chemical_formula_sum 'C25 H39 B N2'
_chemical_formula_weight 378.39
_chemical_properties_physical Air-sensitive,Moisture-sensitive,Heat-sensitive
_space_group_crystal_system orthorhombic
_space_group_IT_number 61
_space_group_name_Hall '-P 2ac 2ab'
_space_group_name_H-M_alt 'P b c a'
_symmetry_space_group_name_Hall '-P 2ac 2ab'
_symmetry_space_group_name_H-M 'P b c a'
_atom_sites_solution_hydrogens mixed
_audit_creation_method SHELXL-2014/7
_audit_update_record
;
2017-07-19 deposited with the CCDC.
2017-08-04 downloaded from the CCDC.
;
_cell_angle_alpha 90
_cell_angle_beta 90
_cell_angle_gamma 90
_cell_formula_units_Z 8
_cell_length_a 15.5756(10)
_cell_length_b 16.3913(10)
_cell_length_c 18.0729(11)
_cell_measurement_reflns_used 7695
_cell_measurement_temperature 100(2)
_cell_measurement_theta_max 27.09
_cell_measurement_theta_min 2.61
_cell_volume 4614.1(5)
_computing_cell_refinement 'Saint+ ver. 7.68A (Bruker AXS)'
_computing_data_collection 'APEX2 ver. 2014.9 (Bruker AXS)'
_computing_data_reduction 'Saint+ ver. 7.68A (Bruker AXS)'
_computing_molecular_graphics 'ShelXLe (Huebschle et all, 2011)'
_computing_publication_material 'SHELXL-2014/6 (Sheldrick, 2014) '
_computing_structure_refinement 'SHELXL-2014/7 (Sheldrick, 2014)'
_computing_structure_solution 'SHELXT 2014/4 (Sheldrick, 2014)'
_diffrn_ambient_temperature 100(2)
_diffrn_measured_fraction_theta_full 1.000
_diffrn_measured_fraction_theta_max 0.999
_diffrn_measurement_device_type 'Photon Quest'
_diffrn_measurement_method '\f and \w scans'
_diffrn_radiation_type MoK\a
_diffrn_radiation_wavelength 0.71073
_diffrn_reflns_av_R_equivalents 0.0854
_diffrn_reflns_av_unetI/netI 0.0602
_diffrn_reflns_Laue_measured_fraction_full 1.000
_diffrn_reflns_Laue_measured_fraction_max 0.999
_diffrn_reflns_limit_h_max 17
_diffrn_reflns_limit_h_min -19
_diffrn_reflns_limit_k_max 20
_diffrn_reflns_limit_k_min -21
_diffrn_reflns_limit_l_max 23
_diffrn_reflns_limit_l_min -22
_diffrn_reflns_number 32408
_diffrn_reflns_point_group_measured_fraction_full 1.000
_diffrn_reflns_point_group_measured_fraction_max 0.999
_diffrn_reflns_theta_full 26.000
_diffrn_reflns_theta_max 27.133
_diffrn_reflns_theta_min 2.127
_diffrn_source 'rotating-anode X-ray tube or sealed X-ray tube'
_exptl_absorpt_coefficient_mu 0.062
_exptl_absorpt_correction_T_max 0.7455
_exptl_absorpt_correction_T_min 0.5049
_exptl_absorpt_correction_type multi-scan
_exptl_absorpt_process_details 'Sadabs 2014/4 (Bruker 2014)'
_exptl_crystal_colour colourless
_exptl_crystal_density_diffrn 1.089
_exptl_crystal_description blcok
_exptl_crystal_F_000 1664
_exptl_crystal_size_max 0.677
_exptl_crystal_size_mid 0.282
_exptl_crystal_size_min 0.156
_refine_diff_density_max 0.253
_refine_diff_density_min -0.219
_refine_diff_density_rms 0.048
_refine_ls_extinction_coef 0.0111(8)
_refine_ls_extinction_expression Fc^*^=kFc[1+0.001xFc^2^\l^3^/sin(2\q)]^-1/4^
_refine_ls_extinction_method 'SHELXL-2014/7 (Sheldrick 2014'
_refine_ls_goodness_of_fit_ref 1.020
_refine_ls_hydrogen_treatment mixed
_refine_ls_matrix_type full
_refine_ls_number_parameters 270
_refine_ls_number_reflns 5097
_refine_ls_number_restraints 0
_refine_ls_restrained_S_all 1.020
_refine_ls_R_factor_all 0.0887
_refine_ls_R_factor_gt 0.0466
_refine_ls_shift/su_max 0.000
_refine_ls_shift/su_mean 0.000
_refine_ls_structure_factor_coef Fsqd
_refine_ls_weighting_details 'w=1/[\s^2^(Fo^2^)+(0.0517P)^2^+1.8984P] where P=(Fo^2^+2Fc^2^)/3'
_refine_ls_weighting_scheme calc
_refine_ls_wR_factor_gt 0.1073
_refine_ls_wR_factor_ref 0.1295
_reflns_Friedel_coverage 0.000
_reflns_number_gt 3433
_reflns_number_total 5097
_reflns_threshold_expression 'I > 2\s(I)'
_cod_data_source_file c7sc03193a2.cif
_cod_data_source_block 3runs_a
_cod_database_code 1546761
_shelx_shelxl_version_number 2014/7
_shelx_space_group_comment
;
The symmetry employed for this shelxl refinement is uniquely defined
by the following loop, which should always be used as a source of
symmetry information in preference to the above space-group names.
They are only intended as comments.
;
_shelx_estimated_absorpt_t_min 0.959
_shelx_estimated_absorpt_t_max 0.990
_exptl_absorpt_special_details
;The crystal was immersed in a film of perfluoropolyether oil, 
mounted on a a glass fiber and transferred to stream of cold nitrogen.
;

loop_
_space_group_symop_operation_xyz
'x, y, z'
'-x+1/2, -y, z+1/2'
'-x, y+1/2, -z+1/2'
'x+1/2, -y+1/2, -z'
'-x, -y, -z'
'x-1/2, y, -z-1/2'
'x, -y-1/2, z-1/2'
'-x-1/2, y-1/2, z'

loop_
_atom_site_label
_atom_site_type_symbol
_atom_site_fract_x
_atom_site_fract_y
_atom_site_fract_z
_atom_site_U_iso_or_equiv
_atom_site_adp_type
_atom_site_occupancy
_atom_site_site_symmetry_order
_atom_site_calc_flag
_atom_site_refinement_flags_posn
_atom_site_refinement_flags_adp
N1 N 0.30383(8) 0.62585(7) 0.33680(7) 0.0173(3) Uani 1 1 d . .
N2 N 0.47077(8) 0.45448(8) 0.39339(7) 0.0212(3) Uani 1 1 d . .
C1 C 0.34705(10) 0.54565(9) 0.33699(8) 0.0185(3) Uani 1 1 d . .
H1 H 0.3070 0.5054 0.3603 0.022 Uiso 1 1 calc R U
C2 C 0.24067(10) 0.63318(9) 0.27521(8) 0.0204(3) Uani 1 1 d . .
C3 C 0.14640(11) 0.62848(11) 0.29866(10) 0.0290(4) Uani 1 1 d . .
H3A H 0.1096 0.6321 0.2548 0.044 Uiso 1 1 calc R U
H3B H 0.1333 0.6738 0.3322 0.044 Uiso 1 1 calc R U
H3C H 0.1359 0.5766 0.3240 0.044 Uiso 1 1 calc R U
C4 C 0.25212(12) 0.71377(10) 0.23362(9) 0.0281(4) Uani 1 1 d . .
H4A H 0.2093 0.7175 0.1940 0.042 Uiso 1 1 calc R U
H4B H 0.3099 0.7160 0.2122 0.042 Uiso 1 1 calc R U
H4C H 0.2445 0.7594 0.2680 0.042 Uiso 1 1 calc R U
C5 C 0.26344(11) 0.55864(10) 0.22721(9) 0.0246(4) Uani 1 1 d . .
H5A H 0.2191 0.5158 0.2328 0.030 Uiso 1 1 calc R U
H5B H 0.2663 0.5745 0.1744 0.030 Uiso 1 1 calc R U
C6 C 0.35116(10) 0.52650(9) 0.25317(9) 0.0215(4) Uani 1 1 d . .
C7 C 0.35898(11) 0.43479(10) 0.23808(10) 0.0292(4) Uani 1 1 d . .
H7A H 0.3538 0.4247 0.1848 0.044 Uiso 1 1 calc R U
H7B H 0.3132 0.4057 0.2643 0.044 Uiso 1 1 calc R U
H7C H 0.4149 0.4153 0.2555 0.044 Uiso 1 1 calc R U
C8 C 0.42458(12) 0.57024(11) 0.21375(10) 0.0308(4) Uani 1 1 d . .
H8A H 0.4163 0.5665 0.1601 0.046 Uiso 1 1 calc R U
H8B H 0.4792 0.5446 0.2272 0.046 Uiso 1 1 calc R U
H8C H 0.4254 0.6277 0.2286 0.046 Uiso 1 1 calc R U
C9 C 0.29186(10) 0.67410(9) 0.40216(8) 0.0174(3) Uani 1 1 d . .
C10 C 0.23803(10) 0.64977(9) 0.46105(8) 0.0187(3) Uani 1 1 d . .
C11 C 0.19859(10) 0.56500(9) 0.46678(9) 0.0211(3) Uani 1 1 d . .
H11 H 0.2077 0.5366 0.4185 0.025 Uiso 1 1 calc R U
C12 C 0.10227(11) 0.56533(11) 0.48306(10) 0.0302(4) Uani 1 1 d . .
H12A H 0.0802 0.5094 0.4811 0.045 Uiso 1 1 calc R U
H12B H 0.0726 0.5988 0.4461 0.045 Uiso 1 1 calc R U
H12C H 0.0922 0.5880 0.5325 0.045 Uiso 1 1 calc R U
C13 C 0.24596(12) 0.51668(10) 0.52677(9) 0.0270(4) Uani 1 1 d . .
H13A H 0.2238 0.4607 0.5282 0.041 Uiso 1 1 calc R U
H13B H 0.2369 0.5428 0.5749 0.041 Uiso 1 1 calc R U
H13C H 0.3075 0.5156 0.5155 0.041 Uiso 1 1 calc R U
C14 C 0.22424(11) 0.70300(9) 0.52021(9) 0.0227(4) Uani 1 1 d . .
H14 H 0.1880 0.6864 0.5597 0.027 Uiso 1 1 calc R U
C15 C 0.26195(11) 0.77901(10) 0.52259(9) 0.0248(4) Uani 1 1 d . .
H15 H 0.2499 0.8154 0.5622 0.030 Uiso 1 1 calc R U
C16 C 0.31743(11) 0.80149(9) 0.46678(9) 0.0244(4) Uani 1 1 d . .
H16 H 0.3449 0.8532 0.4691 0.029 Uiso 1 1 calc R U
C17 C 0.33430(10) 0.75014(9) 0.40681(8) 0.0199(3) Uani 1 1 d . .
C18 C 0.40302(10) 0.77669(10) 0.35226(9) 0.0237(4) Uani 1 1 d . .
H18 H 0.4009 0.7389 0.3089 0.028 Uiso 1 1 calc R U
C19 C 0.38974(12) 0.86398(10) 0.32360(10) 0.0317(4) Uani 1 1 d . .
H19A H 0.4332 0.8764 0.2861 0.048 Uiso 1 1 calc R U
H19B H 0.3951 0.9025 0.3648 0.048 Uiso 1 1 calc R U
H19C H 0.3324 0.8687 0.3017 0.048 Uiso 1 1 calc R U
C20 C 0.49204(11) 0.76957(11) 0.38747(10) 0.0294(4) Uani 1 1 d . .
H20A H 0.5359 0.7849 0.3511 0.044 Uiso 1 1 calc R U
H20B H 0.5016 0.7132 0.4035 0.044 Uiso 1 1 calc R U
H20C H 0.4956 0.8061 0.4303 0.044 Uiso 1 1 calc R U
C21 C 0.42154(11) 0.39474(10) 0.42180(9) 0.0259(4) Uani 1 1 d . .
H21 H 0.3652 0.4076 0.4381 0.031 Uiso 1 1 calc R U
C22 C 0.45016(12) 0.31552(10) 0.42797(10) 0.0317(4) Uani 1 1 d . .
H22 H 0.4137 0.2743 0.4474 0.038 Uiso 1 1 calc R U
C23 C 0.53238(12) 0.29679(11) 0.40564(10) 0.0336(4) Uani 1 1 d . .
H23 H 0.5533 0.2425 0.4093 0.040 Uiso 1 1 calc R U
C24 C 0.58360(12) 0.35786(11) 0.37806(10) 0.0312(4) Uani 1 1 d . .
H24 H 0.6408 0.3465 0.3631 0.037 Uiso 1 1 calc R U
C25 C 0.55109(11) 0.43579(10) 0.37223(9) 0.0252(4) Uani 1 1 d . .
H25 H 0.5866 0.4776 0.3526 0.030 Uiso 1 1 calc R U
B1 B 0.43503(12) 0.54655(11) 0.38565(11) 0.0226(4) Uani 1 1 d . .
H1A H 0.4223(11) 0.5680(10) 0.4428(10) 0.024(4) Uiso 1 1 d . .
H1B H 0.4895(11) 0.5816(10) 0.3584(9) 0.021(4) Uiso 1 1 d . .

loop_
_atom_site_aniso_label
_atom_site_aniso_U_11
_atom_site_aniso_U_22
_atom_site_aniso_U_33
_atom_site_aniso_U_23
_atom_site_aniso_U_13
_atom_site_aniso_U_12
N1 0.0173(7) 0.0176(6) 0.0171(6) -0.0023(5) -0.0019(5) 0.0017(5)
N2 0.0210(7) 0.0221(7) 0.0206(7) -0.0018(5) -0.0022(6) 0.0029(5)
C1 0.0179(8) 0.0168(7) 0.0208(8) -0.0007(6) 0.0022(6) 0.0002(6)
C2 0.0204(8) 0.0215(8) 0.0193(8) -0.0004(6) -0.0025(6) 0.0004(6)
C3 0.0213(9) 0.0392(10) 0.0265(9) 0.0004(8) -0.0030(7) 0.0022(7)
C4 0.0354(10) 0.0255(9) 0.0234(9) 0.0018(7) -0.0065(8) -0.0003(7)
C5 0.0267(9) 0.0255(8) 0.0217(8) -0.0037(7) -0.0036(7) -0.0002(7)
C6 0.0204(8) 0.0231(8) 0.0209(8) -0.0046(7) 0.0004(7) 0.0001(6)
C7 0.0298(10) 0.0269(9) 0.0310(9) -0.0113(7) -0.0014(8) 0.0035(7)
C8 0.0302(10) 0.0374(10) 0.0249(9) -0.0047(8) 0.0076(8) -0.0043(8)
C9 0.0175(8) 0.0160(7) 0.0186(8) -0.0009(6) -0.0007(6) 0.0030(6)
C10 0.0182(8) 0.0169(7) 0.0210(8) 0.0005(6) -0.0003(6) 0.0014(6)
C11 0.0211(8) 0.0194(8) 0.0226(8) -0.0026(6) 0.0060(7) -0.0017(6)
C12 0.0251(9) 0.0300(9) 0.0354(10) -0.0034(8) 0.0090(8) -0.0044(7)
C13 0.0380(10) 0.0195(8) 0.0236(8) 0.0008(7) 0.0025(8) -0.0021(7)
C14 0.0258(9) 0.0221(8) 0.0202(8) 0.0003(7) 0.0045(7) 0.0037(6)
C15 0.0327(10) 0.0190(8) 0.0226(8) -0.0041(7) 0.0015(7) 0.0036(7)
C16 0.0306(9) 0.0165(8) 0.0262(9) -0.0019(7) -0.0005(7) -0.0026(7)
C17 0.0212(8) 0.0183(8) 0.0201(8) 0.0005(6) -0.0014(7) 0.0007(6)
C18 0.0260(9) 0.0214(8) 0.0238(8) -0.0010(7) 0.0015(7) -0.0055(6)
C19 0.0373(11) 0.0271(9) 0.0308(9) 0.0049(8) 0.0012(8) -0.0060(8)
C20 0.0260(9) 0.0275(9) 0.0349(10) -0.0016(8) 0.0006(8) -0.0067(7)
C21 0.0245(9) 0.0272(9) 0.0262(9) 0.0034(7) 0.0026(7) 0.0005(7)
C22 0.0381(11) 0.0256(9) 0.0315(10) 0.0036(7) -0.0002(8) 0.0011(8)
C23 0.0415(11) 0.0256(9) 0.0337(10) -0.0012(8) -0.0054(9) 0.0108(8)
C24 0.0263(9) 0.0347(10) 0.0326(10) -0.0027(8) -0.0018(8) 0.0107(7)
C25 0.0206(9) 0.0298(9) 0.0253(9) -0.0019(7) -0.0008(7) 0.0021(7)
B1 0.0216(10) 0.0193(9) 0.0269(10) -0.0011(8) -0.0002(8) 0.0028(7)

loop_
_atom_type_symbol
_atom_type_description
_atom_type_scat_dispersion_real
_atom_type_scat_dispersion_imag
_atom_type_scat_source
C C 0.0033 0.0016 'International Tables Vol C Tables 4.2.6.8 and 6.1.1.4'
H H 0.0000 0.0000 'International Tables Vol C Tables 4.2.6.8 and 6.1.1.4'
B B 0.0013 0.0007 'International Tables Vol C Tables 4.2.6.8 and 6.1.1.4'
N N 0.0061 0.0033 'International Tables Vol C Tables 4.2.6.8 and 6.1.1.4'

loop_
_geom_angle_atom_site_label_1
_geom_angle_atom_site_label_2
_geom_angle_atom_site_label_3
_geom_angle
C9 N1 C1 123.25(12)
C9 N1 C2 119.02(12)
C1 N1 C2 111.98(11)
C25 N2 C21 118.26(14)
C25 N2 B1 120.63(13)
C21 N2 B1 121.11(13)
N1 C1 C6 101.37(11)
N1 C1 B1 112.14(12)
C6 C1 B1 119.70(13)
N1 C1 H1 107.7
C6 C1 H1 107.7
B1 C1 H1 107.7
N1 C2 C3 114.99(13)
N1 C2 C4 111.06(12)
C3 C2 C4 106.94(14)
N1 C2 C5 101.82(12)
C3 C2 C5 109.70(13)
C4 C2 C5 112.42(13)
C2 C3 H3A 109.5
C2 C3 H3B 109.5
H3A C3 H3B 109.5
C2 C3 H3C 109.5
H3A C3 H3C 109.5
H3B C3 H3C 109.5
C2 C4 H4A 109.5
C2 C4 H4B 109.5
H4A C4 H4B 109.5
C2 C4 H4C 109.5
H4A C4 H4C 109.5
H4B C4 H4C 109.5
C6 C5 C2 107.73(13)
C6 C5 H5A 110.2
C2 C5 H5A 110.2
C6 C5 H5B 110.2
C2 C5 H5B 110.2
H5A C5 H5B 108.5
C8 C6 C7 108.55(14)
C8 C6 C5 111.25(14)
C7 C6 C5 110.63(13)
C8 C6 C1 113.10(13)
C7 C6 C1 112.10(13)
C5 C6 C1 101.09(12)
C6 C7 H7A 109.5
C6 C7 H7B 109.5
H7A C7 H7B 109.5
C6 C7 H7C 109.5
H7A C7 H7C 109.5
H7B C7 H7C 109.5
C6 C8 H8A 109.5
C6 C8 H8B 109.5
H8A C8 H8B 109.5
C6 C8 H8C 109.5
H8A C8 H8C 109.5
H8B C8 H8C 109.5
C10 C9 C17 118.81(13)
C10 C9 N1 122.84(13)
C17 C9 N1 118.34(13)
C14 C10 C9 119.45(14)
C14 C10 C11 117.13(14)
C9 C10 C11 123.26(13)
C10 C11 C12 113.93(13)
C10 C11 C13 109.00(13)
C12 C11 C13 109.77(14)
C10 C11 H11 108.0
C12 C11 H11 108.0
C13 C11 H11 108.0
C11 C12 H12A 109.5
C11 C12 H12B 109.5
H12A C12 H12B 109.5
C11 C12 H12C 109.5
H12A C12 H12C 109.5
H12B C12 H12C 109.5
C11 C13 H13A 109.5
C11 C13 H13B 109.5
H13A C13 H13B 109.5
C11 C13 H13C 109.5
H13A C13 H13C 109.5
H13B C13 H13C 109.5
C15 C14 C10 121.55(15)
C15 C14 H14 119.2
C10 C14 H14 119.2
C14 C15 C16 119.08(15)
C14 C15 H15 120.5
C16 C15 H15 120.5
C15 C16 C17 121.63(15)
C15 C16 H16 119.2
C17 C16 H16 119.2
C16 C17 C9 119.31(14)
C16 C17 C18 117.60(14)
C9 C17 C18 122.93(13)
C17 C18 C20 110.29(13)
C17 C18 C19 113.02(14)
C20 C18 C19 109.47(14)
C17 C18 H18 108.0
C20 C18 H18 108.0
C19 C18 H18 108.0
C18 C19 H19A 109.5
C18 C19 H19B 109.5
H19A C19 H19B 109.5
C18 C19 H19C 109.5
H19A C19 H19C 109.5
H19B C19 H19C 109.5
C18 C20 H20A 109.5
C18 C20 H20B 109.5
H20A C20 H20B 109.5
C18 C20 H20C 109.5
H20A C20 H20C 109.5
H20B C20 H20C 109.5
N2 C21 C22 122.17(16)
N2 C21 H21 118.9
C22 C21 H21 118.9
C23 C22 C21 119.16(17)
C23 C22 H22 120.4
C21 C22 H22 120.4
C24 C23 C22 118.94(16)
C24 C23 H23 120.5
C22 C23 H23 120.5
C23 C24 C25 119.33(17)
C23 C24 H24 120.3
C25 C24 H24 120.3
N2 C25 C24 122.12(16)
N2 C25 H25 118.9
C24 C25 H25 118.9
N2 B1 C1 109.18(13)
N2 B1 H1A 106.1(8)
C1 B1 H1A 110.8(9)
N2 B1 H1B 104.7(8)
C1 B1 H1B 113.5(8)
H1A B1 H1B 112.1(12)

loop_
_geom_bond_atom_site_label_1
_geom_bond_atom_site_label_2
_geom_bond_distance
N1 C9 1.4338(19)
N1 C1 1.4770(18)
N1 C2 1.4903(19)
N2 C25 1.344(2)
N2 C21 1.345(2)
N2 B1 1.615(2)
C1 C6 1.548(2)
C1 B1 1.628(2)
C1 H1 1.0000
C2 C3 1.530(2)
C2 C4 1.530(2)
C2 C5 1.540(2)
C3 H3A 0.9800
C3 H3B 0.9800
C3 H3C 0.9800
C4 H4A 0.9800
C4 H4B 0.9800
C4 H4C 0.9800
C5 C6 1.538(2)
C5 H5A 0.9900
C5 H5B 0.9900
C6 C8 1.526(2)
C6 C7 1.533(2)
C7 H7A 0.9800
C7 H7B 0.9800
C7 H7C 0.9800
C8 H8A 0.9800
C8 H8B 0.9800
C8 H8C 0.9800
C9 C10 1.412(2)
C9 C17 1.413(2)
C10 C14 1.397(2)
C10 C11 1.523(2)
C11 C12 1.529(2)
C11 C13 1.532(2)
C11 H11 1.0000
C12 H12A 0.9800
C12 H12B 0.9800
C12 H12C 0.9800
C13 H13A 0.9800
C13 H13B 0.9800
C13 H13C 0.9800
C14 C15 1.378(2)
C14 H14 0.9500
C15 C16 1.378(2)
C15 H15 0.9500
C16 C17 1.397(2)
C16 H16 0.9500
C17 C18 1.519(2)
C18 C20 1.530(2)
C18 C19 1.536(2)
C18 H18 1.0000
C19 H19A 0.9800
C19 H19B 0.9800
C19 H19C 0.9800
C20 H20A 0.9800
C20 H20B 0.9800
C20 H20C 0.9800
C21 C22 1.378(2)
C21 H21 0.9500
C22 C23 1.377(3)
C22 H22 0.9500
C23 C24 1.374(3)
C23 H23 0.9500
C24 C25 1.378(2)
C24 H24 0.9500
C25 H25 0.9500
B1 H1A 1.108(17)
B1 H1B 1.136(17)

loop_
_geom_torsion_atom_site_label_1
_geom_torsion_atom_site_label_2
_geom_torsion_atom_site_label_3
_geom_torsion_atom_site_label_4
_geom_torsion
C9 N1 C1 C6 -173.91(13)
C2 N1 C1 C6 33.19(15)
C9 N1 C1 B1 -45.05(19)
C2 N1 C1 B1 162.05(13)
C9 N1 C2 C3 -48.02(18)
C1 N1 C2 C3 106.16(15)
C9 N1 C2 C4 73.58(17)
C1 N1 C2 C4 -132.24(14)
C9 N1 C2 C5 -166.55(13)
C1 N1 C2 C5 -12.37(16)
N1 C2 C5 C6 -14.05(16)
C3 C2 C5 C6 -136.29(14)
C4 C2 C5 C6 104.86(15)
C2 C5 C6 C8 -86.93(16)
C2 C5 C6 C7 152.33(14)
C2 C5 C6 C1 33.42(15)
N1 C1 C6 C8 80.10(15)
B1 C1 C6 C8 -43.76(19)
N1 C1 C6 C7 -156.76(13)
B1 C1 C6 C7 79.38(17)
N1 C1 C6 C5 -38.91(14)
B1 C1 C6 C5 -162.78(13)
C1 N1 C9 C10 -66.5(2)
C2 N1 C9 C10 84.59(17)
C1 N1 C9 C17 115.02(16)
C2 N1 C9 C17 -93.87(17)
C17 C9 C10 C14 3.6(2)
N1 C9 C10 C14 -174.88(14)
C17 C9 C10 C11 -171.71(14)
N1 C9 C10 C11 9.8(2)
C14 C10 C11 C12 53.4(2)
C9 C10 C11 C12 -131.26(16)
C14 C10 C11 C13 -69.62(18)
C9 C10 C11 C13 105.77(17)
C9 C10 C14 C15 0.0(2)
C11 C10 C14 C15 175.59(15)
C10 C14 C15 C16 -2.8(2)
C14 C15 C16 C17 2.0(3)
C15 C16 C17 C9 1.6(2)
C15 C16 C17 C18 -173.98(15)
C10 C9 C17 C16 -4.4(2)
N1 C9 C17 C16 174.14(14)
C10 C9 C17 C18 171.01(14)
N1 C9 C17 C18 -10.5(2)
C16 C17 C18 C20 71.27(18)
C9 C17 C18 C20 -104.18(17)
C16 C17 C18 C19 -51.6(2)
C9 C17 C18 C19 132.92(16)
C25 N2 C21 C22 -1.6(2)
B1 N2 C21 C22 179.04(15)
N2 C21 C22 C23 1.2(3)
C21 C22 C23 C24 0.2(3)
C22 C23 C24 C25 -1.1(3)
C21 N2 C25 C24 0.7(2)
B1 N2 C25 C24 -179.98(15)
C23 C24 C25 N2 0.7(3)
C25 N2 B1 C1 124.50(15)
C21 N2 B1 C1 -56.20(19)
N1 C1 B1 N2 171.60(12)
C6 C1 B1 N2 -69.90(17)
